data_2000792
loop_
_publ_author_name
'Elmore, D. T.'
'Jones, J. H.'
'Raissi, M.'
'Prout, K.'

_publ_section_title
;
 <i>N</i>-Benzylmethanesulfonamide
;
_journal_issue 7
_journal_name_full 'Acta Crystallographica Section C'
_journal_page_first 1331
_journal_page_last 1333
_journal_paper_doi 10.1107/S0108270191013987
_journal_volume 48
_journal_year 1992
_chemical_name_systematic N-benzylmethanesulfonamide
_chemical_formula_sum 'C8 H11 N O2 S'
_chemical_formula_weight 185.24
_space_group_crystal_system orthorhombic
_space_group_IT_number 29
_space_group_name_Hall 'P 2c -2b'
_space_group_name_H-M_alt 'P b c 21'
_cell_angle_alpha 90
_cell_angle_beta 90
_cell_angle_gamma 90
_cell_formula_units_Z 4
_cell_length_a 5.4732
_cell_length_b 8.6274
_cell_length_c 19.4255
_cell_volume 917.262
_diffrn_radiation_type Cu
_diffrn_radiation_wavelength 1.5418
_exptl_absorpt_coefficient_mu 2.77
_exptl_crystal_density_diffrn 1.341
_exptl_crystal_F_000 392
_cod_data_source_file ha0085.cif
_cod_data_source_block ha0085a
_cod_original_cell_volume 917.2613
_cod_original_formula_sum 'C8 H11 N1 O2 S1'
_cod_database_code 2000792

loop_
_space_group_symop_id
_space_group_symop_operation_xyz
1 x,y,z
2 -x,-y,z+1/2
3 -x,y+1/2,z
4 x,-y+1/2,z+1/2

loop_
_atom_site_label
_atom_site_fract_x
_atom_site_fract_y
_atom_site_fract_z
_atom_site_U_iso_or_equiv
S(1) .38640(10) .72705(9) .04683(8) .0443
O(2) .6274(5) .7102(3) .0746(2) .0591
O(3) .2603(6) .5900(3) .0258(2) .0596
C(4) .2003(9) .8231(6) .1066(2) .0576
N(5) .4128(6) .8390(4) -.0200(2) .0460
C(6) .1869(8) .8875(5) -.0541(2) .0549
C(7) .2279(7) .9343(5) -.1279(2) .0486
C(8) .4179(9) .8781(6) -.1679(2) .0604
C(9) .4405(9) .9240(7) -.2361(3) .0689
C(10) .2780(10) 1.0279(7) -.2647(3) .0725
C(11) .0880(10) 1.0838(7) -.2246(2) .0749
C(12) .0632(9) 1.0369(7) -.1571(2) .0640
H(8) .5317 .7915 -.1524 ?
H(9) .5845 .8714 -.2638 ?
H(10) .2942 1.0652 -.3129 ?
H(11) -.0330 1.1695 -.2420 ?
H(12) -.0694 1.0903 -.1307 ?
H(41) .1838 .7707 .1517 ?
H(42) .2875 .9336 .1205 ?
H(43) .0393 .8565 .0888 ?
H(5) .5697 .8768 -.0359 ?
H(61) .1258 .9848 -.0324 ?
H(62) .0669 .8053 -.0533 ?

loop_
_geom_bond_atom_site_label_1
_geom_bond_atom_site_label_2
_geom_bond_distance
S(1) O(2) 1.432(3)
S(1) O(3) 1.429(3)
S(1) C(4) 1.753(4)
S(1) N(5) 1.625(3)
C(4) H(41) 0.990(4)
C(4) H(42) 1.100(5)
C(4) H(43) 0.990(5)
N(5) C(6) 1.463(5)
N(5) H(5) 0.969(3)
C(6) C(7) 1.506(5)
C(6) H(61) 0.997(4)
C(6) H(62) 0.967(5)
C(7) C(8) 1.386(5)
C(7) C(12) 1.385(6)
C(8) C(9) 1.390(7)
C(8) H(8) 1.018(5)
C(9) C(10) 1.379(8)
C(9) H(9) 1.056(5)
C(10) C(11) 1.388(8)
C(10) H(10) 0.993(5)
C(11) C(12) 1.379(7)
C(11) H(11) 1.047(5)
C(12) H(12) 1.001(5)
